data_7218997
loop_
_publ_author_name
'Sheng, Tianlu'
'Wang, Yong'
'Song, Jinshuai'
'Ma, Xiao'
'Xue, Zhenzhen'
'Hu, Shengmin'
'Fu, Ruibiao'
'Li, Chunsen'
'Wu, Xintao'

_publ_section_title
;
 Synthesis, Crystal Structure and MMCT of New Cyanide-bridged Complexes
 cis-MII(dppm)2(CN)2(FeIIIX3)2 (M = Ru&#xFF0C;Os)
;
_journal_name_full 'RSC Adv.'
_journal_paper_doi 10.1039/C4RA13825B
_journal_year 2014
_chemical_formula_sum 'C55 H52 Cl6 Fe2 N2 O P4 Ru'
_chemical_formula_weight 1306.34
_chemical_name_systematic
; 
 ? 
;
_space_group_IT_number 2
_symmetry_cell_setting triclinic
_symmetry_space_group_name_Hall '-P 1'
_symmetry_space_group_name_H-M 'P -1'
_atom_sites_solution_hydrogens geom
_atom_sites_solution_primary direct
_atom_sites_solution_secondary difmap
_audit_creation_method SHELXL-97
_audit_update_record
;
2014-04-15 deposited with the CCDC.
2014-11-27 downloaded from the CCDC.
;
_cell_angle_alpha 83.618(12)
_cell_angle_beta 78.271(12)
_cell_angle_gamma 65.726(11)
_cell_formula_units_Z 2
_cell_length_a 11.440(4)
_cell_length_b 13.303(5)
_cell_length_c 20.957(9)
_cell_measurement_reflns_used 7722
_cell_measurement_temperature 123(2)
_cell_measurement_theta_max 27.4778
_cell_measurement_theta_min 2.0576
_cell_volume 2845.3(19)
_computing_cell_refinement 'CrystalClear (Rigaku Inc., 2008)'
_computing_data_collection 'CrystalClear (Rigaku Inc., 2008)'
_computing_data_reduction 'CrystalClear (Rigaku Inc., 2008)'
_computing_molecular_graphics 'Bruker SHELXTL'
_computing_publication_material 'Bruker SHELXTL'
_computing_structure_refinement 'SHELXL-97 (Sheldrick, 2008)'
_computing_structure_solution 'SHELXS-97 (Sheldrick, 2008)'
_diffrn_ambient_temperature 123(2)
_diffrn_detector_area_resol_mean 28.5714
_diffrn_measured_fraction_theta_full 0.954
_diffrn_measured_fraction_theta_max 0.954
_diffrn_measurement_device_type Saturn724+
_diffrn_measurement_method CCD_Profile_fitting
_diffrn_radiation_monochromator graphite
_diffrn_radiation_source 'fine-focus sealed tube'
_diffrn_radiation_type MoK\a
_diffrn_radiation_wavelength 0.71073
_diffrn_reflns_av_R_equivalents 0.0675
_diffrn_reflns_av_sigmaI/netI 0.0522
_diffrn_reflns_limit_h_max 12
_diffrn_reflns_limit_h_min -14
_diffrn_reflns_limit_k_max 17
_diffrn_reflns_limit_k_min -17
_diffrn_reflns_limit_l_max 27
_diffrn_reflns_limit_l_min -26
_diffrn_reflns_number 26053
_diffrn_reflns_theta_full 27.41
_diffrn_reflns_theta_max 27.41
_diffrn_reflns_theta_min 2.07
_exptl_absorpt_coefficient_mu 1.199
_exptl_absorpt_correction_T_max 1.0000
_exptl_absorpt_correction_T_min 0.6354
_exptl_absorpt_correction_type multi-scan
_exptl_absorpt_process_details 'RIGAKU/MSC(2004), CrystalClear Version 1.3.6'
_exptl_crystal_colour red
_exptl_crystal_density_diffrn 1.525
_exptl_crystal_density_method 'not measured'
_exptl_crystal_description Prism
_exptl_crystal_F_000 1324
_exptl_crystal_size_max 0.713
_exptl_crystal_size_mid 0.247
_exptl_crystal_size_min 0.072
_refine_diff_density_max 1.511
_refine_diff_density_min -1.346
_refine_diff_density_rms 0.157
_refine_ls_extinction_method none
_refine_ls_goodness_of_fit_ref 1.047
_refine_ls_hydrogen_treatment mixed
_refine_ls_matrix_type full
_refine_ls_number_parameters 665
_refine_ls_number_reflns 12364
_refine_ls_number_restraints 33
_refine_ls_restrained_S_all 1.050
_refine_ls_R_factor_all 0.0997
_refine_ls_R_factor_gt 0.0868
_refine_ls_shift/su_max 0.001
_refine_ls_shift/su_mean 0.000
_refine_ls_structure_factor_coef Fsqd
_refine_ls_weighting_details 'calc w=1/[\s^2^(Fo^2^)+(0.1258P)^2^+20.1805P] where P=(Fo^2^+2Fc^2^)/3'
_refine_ls_weighting_scheme calc
_refine_ls_wR_factor_gt 0.2470
_refine_ls_wR_factor_ref 0.2654
_reflns_number_gt 10382
_reflns_number_total 12364
_reflns_threshold_expression >2sigma(I)
_cod_data_source_file c4ra13825b2.cif
_cod_data_source_block a
_cod_depositor_comments
;
The following automatic conversions were performed:

'_exptl_absorpt_correction_type' value 'Multi-scan' changed to
'multi-scan' according to
/usr/data/users/saulius/crontab/automatic-downloads/rss-feeds/RSC/lib/dictionaries/cif_core.dic
dictionary named 'cif_core.dic' version 2.4.2 from 2011-04-26.

Automatic conversion script
Id: cif_fix_values 2935 2014-11-11 08:27:57Z andrius 
;
_cod_original_cell_volume 2845.3(18)
_cod_original_sg_symbol_H-M P-1
_cod_database_code 7218997

loop_
_symmetry_equiv_pos_as_xyz
'x, y, z'
'-x, -y, -z'

loop_
_atom_site_label
_atom_site_type_symbol
_atom_site_fract_x
_atom_site_fract_y
_atom_site_fract_z
_atom_site_U_iso_or_equiv
_atom_site_adp_type
_atom_site_occupancy
_atom_site_symmetry_multiplicity
_atom_site_calc_flag
_atom_site_refinement_flags
_atom_site_disorder_assembly
_atom_site_disorder_group
Ru1 Ru -0.33760(5) 1.32422(4) 0.76512(2) 0.02947(16) Uani 1 1 d . A .
Fe1 Fe -0.11352(9) 0.96997(8) 0.88789(5) 0.0364(2) Uani 1 1 d . . .
Fe2 Fe 0.09959(11) 1.22339(10) 0.61339(5) 0.0452(3) Uani 1 1 d . . .
C1 C -0.1830(7) 1.4114(6) 0.8700(3) 0.0378(14) Uani 1 1 d . . .
C2 C -0.0766(7) 1.3109(6) 0.8629(4) 0.0428(15) Uani 1 1 d . . .
H2A H -0.0624 1.2675 0.8279 0.051 Uiso 1 1 calc R . .
C3 C 0.0098(8) 1.2738(7) 0.9072(4) 0.0524(19) Uani 1 1 d . . .
H3A H 0.0811 1.2064 0.9018 0.063 Uiso 1 1 calc R . .
C4 C -0.0121(9) 1.3387(8) 0.9595(4) 0.055(2) Uani 1 1 d . . .
H4A H 0.0435 1.3136 0.9898 0.066 Uiso 1 1 calc R . .
C5 C -0.1156(9) 1.4401(8) 0.9667(4) 0.0528(19) Uani 1 1 d . . .
H5A H -0.1284 1.4839 1.0013 0.063 Uiso 1 1 calc R . .
C6 C -0.2003(7) 1.4763(6) 0.9222(3) 0.0412(15) Uani 1 1 d . . .
H6A H -0.2698 1.5448 0.9272 0.049 Uiso 1 1 calc R . .
C7 C -0.2649(7) 1.5705(6) 0.7684(3) 0.0369(14) Uani 1 1 d . . .
C8 C -0.3383(8) 1.6814(6) 0.7850(4) 0.0479(17) Uani 1 1 d . . .
H8A H -0.4054 1.6995 0.8209 0.057 Uiso 1 1 calc R . .
C9 C -0.3091(10) 1.7639(7) 0.7470(5) 0.060(2) Uani 1 1 d . . .
H9A H -0.3565 1.8373 0.7580 0.072 Uiso 1 1 calc R . .
C10 C -0.2118(11) 1.7384(9) 0.6938(6) 0.073(3) Uani 1 1 d . . .
H10A H -0.1956 1.7942 0.6677 0.088 Uiso 1 1 calc R . .
C11 C -0.1381(14) 1.6299(10) 0.6791(7) 0.100(5) Uani 1 1 d . . .
H11A H -0.0692 1.6127 0.6441 0.120 Uiso 1 1 calc R . .
C12 C -0.1644(10) 1.5447(8) 0.7155(6) 0.073(3) Uani 1 1 d . . .
H12A H -0.1148 1.4717 0.7044 0.088 Uiso 1 1 calc R . .
C13 C -0.5940(8) 1.5653(6) 0.6934(3) 0.0408(15) Uani 1 1 d . A .
C14 C -0.7229(8) 1.5851(7) 0.6874(4) 0.0476(17) Uani 1 1 d . . .
H14A H -0.7418 1.5277 0.6773 0.057 Uiso 1 1 calc R . .
C15 C -0.8202(10) 1.6891(9) 0.6965(5) 0.062(2) Uani 1 1 d . . .
H15A H -0.9045 1.7020 0.6920 0.074 Uiso 1 1 calc R . .
C16 C -0.7929(10) 1.7751(8) 0.7123(5) 0.065(2) Uani 1 1 d . . .
H16A H -0.8587 1.8454 0.7178 0.078 Uiso 1 1 calc R . .
C17 C -0.6697(9) 1.7568(7) 0.7198(5) 0.056(2) Uani 1 1 d . . .
H17A H -0.6525 1.8141 0.7315 0.067 Uiso 1 1 calc R . .
C18 C -0.5704(8) 1.6529(6) 0.7101(4) 0.0451(16) Uani 1 1 d . . .
H18A H -0.4867 1.6414 0.7148 0.054 Uiso 1 1 calc R . .
C19A C -0.3701(8) 1.4472(7) 0.6005(3) 0.0478(18) Uani 0.467(17) 1 d P A 1
C20A C -0.2795(18) 1.4891(17) 0.5971(9) 0.047(4) Uani 0.467(17) 1 d P A 1
H20A H -0.2623 1.5084 0.6344 0.056 Uiso 0.467(17) 1 calc PR A 1
C21A C -0.213(2) 1.502(2) 0.5354(11) 0.057(5) Uani 0.467(17) 1 d P A 1
H21A H -0.1513 1.5321 0.5324 0.068 Uiso 0.467(17) 1 calc PR A 1
C22A C -0.2332(12) 1.4733(12) 0.4783(5) 0.079(3) Uani 0.467(17) 1 d P A 1
H22A H -0.1769 1.4676 0.4387 0.095 Uiso 0.467(17) 1 calc PR A 1
C23A C -0.348(2) 1.453(2) 0.4859(11) 0.074(6) Uani 0.467(17) 1 d PU A 1
H23A H -0.3775 1.4484 0.4487 0.089 Uiso 0.467(17) 1 calc PR A 1
C24A C -0.419(2) 1.441(2) 0.5476(8) 0.063(6) Uani 0.467(17) 1 d P A 1
H24A H -0.4949 1.4285 0.5518 0.075 Uiso 0.467(17) 1 calc PR A 1
C19B C -0.3701(8) 1.4472(7) 0.6005(3) 0.0478(18) Uani 0.533(17) 1 d P A 2
C20B C -0.346(3) 1.540(2) 0.5789(10) 0.069(6) Uani 0.533(17) 1 d P A 2
H20B H -0.3751 1.5977 0.6074 0.083 Uiso 0.533(17) 1 calc PR A 2
C21B C -0.282(4) 1.552(3) 0.5179(12) 0.093(10) Uani 0.533(17) 1 d P A 2
H21B H -0.2738 1.6188 0.5052 0.111 Uiso 0.533(17) 1 calc PR A 2
C22B C -0.2332(12) 1.4733(12) 0.4783(5) 0.079(3) Uani 0.533(17) 1 d P A 2
H22B H -0.1945 1.4854 0.4363 0.095 Uiso 0.533(17) 1 calc PR A 2
C23B C -0.236(2) 1.3650(16) 0.4960(8) 0.073(6) Uani 0.533(17) 1 d P A 2
H23B H -0.1930 1.3060 0.4682 0.087 Uiso 0.533(17) 1 calc PR A 2
C24B C -0.305(3) 1.356(2) 0.5562(9) 0.082(8) Uani 0.533(17) 1 d P A 2
H24B H -0.3102 1.2886 0.5693 0.098 Uiso 0.533(17) 1 calc PR A 2
C25 C -0.5024(7) 1.1393(5) 0.7654(3) 0.0354(13) Uani 1 1 d . . .
C26 C -0.4968(7) 1.1154(6) 0.8305(3) 0.0385(14) Uani 1 1 d . . .
H26A H -0.4433 1.1354 0.8496 0.046 Uiso 1 1 calc R . .
C27 C -0.5703(7) 1.0614(6) 0.8682(4) 0.0443(16) Uani 1 1 d . . .
H27A H -0.5643 1.0439 0.9120 0.053 Uiso 1 1 calc R . .
C28 C -0.6519(8) 1.0344(7) 0.8401(4) 0.0491(18) Uani 1 1 d . . .
H28A H -0.7029 1.0003 0.8652 0.059 Uiso 1 1 calc R . .
C29 C -0.6584(9) 1.0573(7) 0.7754(5) 0.055(2) Uani 1 1 d . . .
H29A H -0.7127 1.0375 0.7567 0.066 Uiso 1 1 calc R . .
C30 C -0.5850(8) 1.1096(7) 0.7374(4) 0.0468(17) Uani 1 1 d . . .
H30A H -0.5901 1.1251 0.6934 0.056 Uiso 1 1 calc R . .
C31 C -0.2935(5) 1.1138(5) 0.6571(3) 0.0460(17) Uani 1 1 d G . .
C32 C -0.1703(6) 1.0487(6) 0.6711(3) 0.077(3) Uani 1 1 d G . .
H32A H -0.1487 1.0563 0.7102 0.092 Uiso 1 1 calc R . .
C33 C -0.0793(6) 0.9723(6) 0.6266(4) 0.077(3) Uani 1 1 d G . .
H33A H 0.0032 0.9287 0.6360 0.092 Uiso 1 1 calc R . .
C34 C -0.1116(8) 0.9609(7) 0.5681(3) 0.089(4) Uani 1 1 d G . .
H34A H -0.0507 0.9098 0.5383 0.107 Uiso 1 1 calc R . .
C35 C -0.2348(9) 1.0260(9) 0.5541(3) 0.123(5) Uani 1 1 d GU . .
H35A H -0.2564 1.0184 0.5150 0.148 Uiso 1 1 calc R . .
C36 C -0.3258(6) 1.1024(7) 0.5986(4) 0.119(5) Uani 1 1 d GU . .
H36A H -0.4083 1.1460 0.5892 0.142 Uiso 1 1 calc R . .
C37 C -0.6843(6) 1.4711(5) 0.8467(3) 0.0339(13) Uani 1 1 d . . .
C38 C -0.7607(8) 1.5797(6) 0.8648(4) 0.0424(15) Uani 1 1 d . . .
H38A H -0.7238 1.6201 0.8809 0.051 Uiso 1 1 calc R . .
C39 C -0.8922(8) 1.6283(7) 0.8591(4) 0.0521(19) Uani 1 1 d . . .
H39A H -0.9430 1.7004 0.8720 0.063 Uiso 1 1 calc R . .
C40 C -0.9459(8) 1.5688(8) 0.8344(5) 0.057(2) Uani 1 1 d . . .
H40A H -1.0327 1.6021 0.8293 0.068 Uiso 1 1 calc R . .
C41 C -0.8732(8) 1.4606(7) 0.8169(4) 0.0479(17) Uani 1 1 d . . .
H41A H -0.9107 1.4208 0.8008 0.058 Uiso 1 1 calc R . .
C42 C -0.7443(7) 1.4127(6) 0.8237(4) 0.0409(15) Uani 1 1 d . . .
H42A H -0.6956 1.3394 0.8127 0.049 Uiso 1 1 calc R . .
C43 C -0.5157(7) 1.3322(5) 0.9327(3) 0.0365(14) Uani 1 1 d . . .
C44 C -0.6144(8) 1.2959(6) 0.9591(4) 0.0450(16) Uani 1 1 d . . .
H44A H -0.6833 1.3123 0.9371 0.054 Uiso 1 1 calc R . .
C45 C -0.6112(10) 1.2352(7) 1.0182(4) 0.058(2) Uani 1 1 d . . .
H45A H -0.6776 1.2118 1.0358 0.069 Uiso 1 1 calc R . .
C46 C -0.5065(10) 1.2105(6) 1.0502(4) 0.056(2) Uani 1 1 d . . .
H46A H -0.5039 1.1709 1.0898 0.068 Uiso 1 1 calc R . .
C47 C -0.4073(10) 1.2437(7) 1.0245(4) 0.057(2) Uani 1 1 d . . .
H47A H -0.3379 1.2253 1.0464 0.068 Uiso 1 1 calc R . .
C48 C -0.4093(8) 1.3045(6) 0.9659(4) 0.0469(17) Uani 1 1 d . . .
H48A H -0.3418 1.3267 0.9487 0.056 Uiso 1 1 calc R . .
C49 C -0.4616(7) 1.5163(5) 0.8628(3) 0.0351(13) Uani 1 1 d . . .
H49A H -0.5157 1.5864 0.8444 0.042 Uiso 1 1 calc R . .
H49B H -0.4596 1.5248 0.9079 0.042 Uiso 1 1 calc R . .
C50 C -0.5231(8) 1.3283(6) 0.6731(4) 0.0442(16) Uani 1 1 d . A .
H50A H -0.6133 1.3498 0.6941 0.053 Uiso 1 1 calc R . .
H50B H -0.5134 1.3121 0.6278 0.053 Uiso 1 1 calc R . .
C51 C -0.2443(7) 1.1987(5) 0.8219(3) 0.0340(13) Uani 1 1 d . . .
C52 C -0.1723(6) 1.2825(5) 0.7009(3) 0.0333(13) Uani 1 1 d . . .
C53 C -0.4381(15) 1.8547(19) 0.6022(8) 0.133(7) Uani 1 1 d D . .
H53A H -0.3921 1.9005 0.5842 0.199 Uiso 1 1 calc R . .
H53B H -0.3809 1.7895 0.6223 0.199 Uiso 1 1 calc R . .
H53C H -0.5114 1.8947 0.6343 0.199 Uiso 1 1 calc R . .
C54 C -0.486(4) 1.822(3) 0.5475(12) 0.247(16) Uani 1 1 d DU . .
H54A H -0.4008 1.7633 0.5327 0.296 Uiso 1 1 calc R . .
C55 C -0.5606(14) 1.7512(11) 0.5403(5) 0.091(4) Uani 1 1 d D . .
H55A H -0.5685 1.7526 0.4954 0.137 Uiso 1 1 calc R . .
H55B H -0.6458 1.7804 0.5665 0.137 Uiso 1 1 calc R . .
H55C H -0.5139 1.6765 0.5544 0.137 Uiso 1 1 calc R . .
P1 P -0.29645(16) 1.45622(13) 0.81354(8) 0.0309(3) Uani 1 1 d . . .
P2 P -0.51300(16) 1.40449(13) 0.85340(8) 0.0309(3) Uani 1 1 d . . .
P3 P -0.41094(17) 1.21375(14) 0.71732(8) 0.0337(4) Uani 1 1 d . . .
P4 P -0.45869(18) 1.43120(15) 0.68201(8) 0.0359(4) Uani 1 1 d . . .
Cl1 Cl -0.1979(3) 0.9606(2) 0.98913(13) 0.0885(10) Uani 1 1 d . . .
Cl2 Cl 0.0961(2) 0.9166(2) 0.87260(16) 0.0753(7) Uani 1 1 d . . .
Cl3 Cl -0.1673(3) 0.87108(19) 0.83289(17) 0.0792(9) Uani 1 1 d . . .
Cl4 Cl 0.1734(2) 1.3269(2) 0.65407(13) 0.0631(6) Uani 1 1 d . . .
Cl5 Cl 0.0879(3) 1.2679(2) 0.51149(11) 0.0736(7) Uani 1 1 d . . .
Cl6 Cl 0.2123(3) 1.0483(2) 0.62783(13) 0.0715(7) Uani 1 1 d . . .
N1 N -0.1935(6) 1.1204(5) 0.8524(3) 0.0399(13) Uani 1 1 d . . .
N2 N -0.0738(6) 1.2578(5) 0.6657(3) 0.0428(13) Uani 1 1 d . . .
O1 O -0.4616(19) 1.9017(16) 0.5008(10) 0.204(7) Uani 1 1 d DU . .
H1A H -0.4155 1.8670 0.4666 0.244 Uiso 1 1 d R . .

loop_
_atom_site_aniso_label
_atom_site_aniso_U_11
_atom_site_aniso_U_22
_atom_site_aniso_U_33
_atom_site_aniso_U_23
_atom_site_aniso_U_13
_atom_site_aniso_U_12
Ru1 0.0348(3) 0.0298(3) 0.0268(3) 0.00002(18) -0.00143(18) -0.0180(2)
Fe1 0.0339(5) 0.0306(5) 0.0431(5) 0.0024(4) -0.0065(4) -0.0123(4)
Fe2 0.0409(6) 0.0491(6) 0.0406(6) -0.0068(4) 0.0064(4) -0.0179(5)
C1 0.044(4) 0.038(3) 0.038(3) -0.002(3) -0.001(3) -0.025(3)
C2 0.046(4) 0.037(3) 0.045(4) 0.002(3) -0.009(3) -0.016(3)
C3 0.043(4) 0.051(4) 0.064(5) 0.003(4) -0.017(4) -0.016(3)
C4 0.051(5) 0.067(5) 0.048(4) 0.004(4) -0.018(4) -0.022(4)
C5 0.058(5) 0.064(5) 0.041(4) -0.007(4) -0.014(3) -0.024(4)
C6 0.044(4) 0.041(4) 0.039(3) -0.004(3) -0.007(3) -0.017(3)
C7 0.041(4) 0.035(3) 0.044(4) 0.002(3) -0.009(3) -0.024(3)
C8 0.055(4) 0.041(4) 0.055(4) -0.004(3) -0.001(3) -0.029(3)
C9 0.076(6) 0.042(4) 0.074(6) 0.010(4) -0.024(5) -0.034(4)
C10 0.081(7) 0.065(6) 0.090(7) 0.015(5) -0.004(6) -0.054(6)
C11 0.105(10) 0.070(7) 0.124(11) -0.013(7) 0.041(8) -0.058(7)
C12 0.063(6) 0.050(5) 0.094(7) -0.013(5) 0.031(5) -0.029(4)
C13 0.050(4) 0.044(4) 0.034(3) 0.010(3) -0.009(3) -0.025(3)
C14 0.055(5) 0.052(4) 0.043(4) 0.010(3) -0.014(3) -0.030(4)
C15 0.053(5) 0.074(6) 0.060(5) 0.017(4) -0.013(4) -0.030(5)
C16 0.066(6) 0.047(5) 0.070(6) 0.006(4) -0.012(5) -0.012(4)
C17 0.052(5) 0.050(5) 0.068(5) 0.004(4) -0.009(4) -0.026(4)
C18 0.041(4) 0.039(4) 0.053(4) 0.002(3) -0.013(3) -0.013(3)
C19A 0.058(5) 0.064(5) 0.032(3) 0.008(3) -0.010(3) -0.036(4)
C20A 0.038(9) 0.056(10) 0.050(10) 0.011(8) -0.018(7) -0.021(8)
C21A 0.039(10) 0.074(14) 0.057(12) 0.021(10) -0.004(8) -0.030(9)
C22A 0.078(7) 0.126(10) 0.041(5) 0.024(6) -0.005(4) -0.059(7)
C23A 0.069(10) 0.098(11) 0.060(9) -0.005(7) -0.015(7) -0.038(8)
C24A 0.059(12) 0.119(19) 0.032(8) 0.009(9) -0.014(7) -0.058(13)
C19B 0.058(5) 0.064(5) 0.032(3) 0.008(3) -0.010(3) -0.036(4)
C20B 0.081(16) 0.083(15) 0.062(11) -0.007(10) 0.016(11) -0.063(14)
C21B 0.13(3) 0.13(3) 0.071(15) 0.014(16) -0.004(16) -0.11(2)
C22B 0.078(7) 0.126(10) 0.041(5) 0.024(6) -0.005(4) -0.059(7)
C23B 0.098(16) 0.062(11) 0.039(8) -0.009(7) 0.016(9) -0.024(10)
C24B 0.12(2) 0.099(17) 0.045(10) -0.008(10) 0.016(11) -0.069(16)
C25 0.035(3) 0.026(3) 0.044(3) -0.003(2) -0.001(3) -0.014(2)
C26 0.038(3) 0.036(3) 0.042(4) -0.001(3) 0.000(3) -0.019(3)
C27 0.043(4) 0.045(4) 0.046(4) 0.001(3) 0.003(3) -0.025(3)
C28 0.041(4) 0.044(4) 0.068(5) 0.010(3) -0.004(3) -0.028(3)
C29 0.057(5) 0.049(4) 0.075(6) 0.010(4) -0.023(4) -0.033(4)
C30 0.048(4) 0.049(4) 0.050(4) 0.004(3) -0.013(3) -0.024(3)
C31 0.053(4) 0.055(4) 0.040(4) -0.011(3) 0.004(3) -0.035(4)
C32 0.092(8) 0.057(6) 0.054(5) -0.016(4) -0.015(5) 0.002(5)
C33 0.089(8) 0.051(5) 0.072(6) -0.024(5) -0.002(5) -0.010(5)
C34 0.075(7) 0.104(9) 0.070(7) -0.036(7) 0.014(6) -0.022(7)
C35 0.127(9) 0.128(9) 0.092(7) -0.043(7) -0.013(7) -0.020(7)
C36 0.118(9) 0.137(9) 0.085(7) -0.039(6) -0.036(6) -0.017(7)
C37 0.032(3) 0.034(3) 0.036(3) 0.007(2) 0.000(2) -0.018(3)
C38 0.046(4) 0.037(3) 0.046(4) 0.000(3) -0.005(3) -0.021(3)
C39 0.044(4) 0.038(4) 0.065(5) 0.003(3) -0.009(4) -0.009(3)
C40 0.040(4) 0.063(5) 0.065(5) 0.011(4) -0.006(4) -0.022(4)
C41 0.045(4) 0.047(4) 0.056(4) 0.006(3) -0.011(3) -0.024(3)
C42 0.037(3) 0.039(3) 0.050(4) 0.002(3) 0.001(3) -0.023(3)
C43 0.046(4) 0.029(3) 0.030(3) 0.000(2) 0.003(3) -0.014(3)
C44 0.052(4) 0.044(4) 0.040(4) 0.002(3) 0.003(3) -0.026(3)
C45 0.083(6) 0.042(4) 0.039(4) 0.004(3) 0.012(4) -0.028(4)
C46 0.095(7) 0.033(4) 0.029(3) 0.002(3) -0.001(4) -0.018(4)
C47 0.076(6) 0.042(4) 0.037(4) -0.005(3) -0.010(4) -0.008(4)
C48 0.059(5) 0.036(3) 0.038(4) -0.003(3) -0.008(3) -0.010(3)
C49 0.038(3) 0.028(3) 0.038(3) -0.003(2) -0.004(3) -0.013(3)
C50 0.057(4) 0.051(4) 0.039(4) 0.004(3) -0.015(3) -0.034(4)
C51 0.043(3) 0.028(3) 0.031(3) -0.005(2) 0.003(2) -0.018(3)
C52 0.038(3) 0.029(3) 0.036(3) 0.002(2) -0.004(3) -0.019(3)
C53 0.082(10) 0.22(2) 0.095(11) -0.017(12) 0.005(8) -0.071(13)
C54 0.241(18) 0.248(18) 0.246(18) 0.003(10) -0.039(10) -0.097(11)
C55 0.129(11) 0.089(8) 0.056(6) 0.017(6) -0.048(7) -0.034(8)
P1 0.0338(8) 0.0311(8) 0.0313(8) -0.0017(6) -0.0038(6) -0.0172(6)
P2 0.0329(8) 0.0286(7) 0.0303(8) -0.0007(6) -0.0002(6) -0.0139(6)
P3 0.0409(9) 0.0383(8) 0.0298(8) -0.0028(6) -0.0008(6) -0.0259(7)
P4 0.0464(10) 0.0395(9) 0.0314(8) 0.0066(6) -0.0093(7) -0.0274(8)
Cl1 0.098(2) 0.0676(15) 0.0579(14) 0.0186(12) 0.0166(13) -0.0109(14)
Cl2 0.0381(11) 0.0665(14) 0.124(2) -0.0116(14) -0.0118(12) -0.0224(10)
Cl3 0.0734(16) 0.0446(11) 0.130(2) -0.0145(13) -0.0577(16) -0.0129(11)
Cl4 0.0516(12) 0.0666(14) 0.0785(15) -0.0083(11) -0.0080(10) -0.0310(10)
Cl5 0.0859(18) 0.0860(17) 0.0430(11) 0.0019(11) 0.0015(11) -0.0353(14)
Cl6 0.0721(15) 0.0514(12) 0.0714(15) -0.0101(10) -0.0056(12) -0.0062(11)
N1 0.039(3) 0.031(3) 0.047(3) 0.001(2) -0.002(2) -0.015(2)
N2 0.045(3) 0.047(3) 0.036(3) -0.005(2) 0.003(2) -0.022(3)
O1 0.186(10) 0.218(11) 0.218(11) 0.007(8) -0.038(8) -0.095(8)

loop_
_atom_type_symbol
_atom_type_description
_atom_type_scat_dispersion_real
_atom_type_scat_dispersion_imag
_atom_type_scat_source
C C 0.0033 0.0016 'International Tables Vol C Tables 4.2.6.8 and 6.1.1.4'
H H 0.0000 0.0000 'International Tables Vol C Tables 4.2.6.8 and 6.1.1.4'
N N 0.0061 0.0033 'International Tables Vol C Tables 4.2.6.8 and 6.1.1.4'
O O 0.0106 0.0060 'International Tables Vol C Tables 4.2.6.8 and 6.1.1.4'
P P 0.1023 0.0942 'International Tables Vol C Tables 4.2.6.8 and 6.1.1.4'
Fe Fe 0.3463 0.8444 'International Tables Vol C Tables 4.2.6.8 and 6.1.1.4'
Ru Ru -1.2594 0.8363 'International Tables Vol C Tables 4.2.6.8 and 6.1.1.4'
Cl Cl 0.1484 0.1585 'International Tables Vol C Tables 4.2.6.8 and 6.1.1.4'

loop_
_geom_angle_atom_site_label_1
_geom_angle_atom_site_label_2
_geom_angle_atom_site_label_3
_geom_angle
C51 Ru1 C52 87.9(3)
C51 Ru1 P3 91.61(19)
C52 Ru1 P3 93.04(19)
C51 Ru1 P1 94.83(19)
C52 Ru1 P1 93.10(18)
P3 Ru1 P1 171.25(6)
C51 Ru1 P2 91.96(18)
C52 Ru1 P2 164.46(19)
P3 Ru1 P2 102.50(6)
P1 Ru1 P2 71.41(6)
C51 Ru1 P4 162.20(19)
C52 Ru1 P4 90.5(2)
P3 Ru1 P4 70.77(7)
P1 Ru1 P4 102.96(6)
P2 Ru1 P4 94.27(7)
N1 Fe1 Cl1 110.2(2)
N1 Fe1 Cl2 110.0(2)
Cl1 Fe1 Cl2 112.80(14)
N1 Fe1 Cl3 104.5(2)
Cl1 Fe1 Cl3 108.24(15)
Cl2 Fe1 Cl3 110.80(12)
N2 Fe2 Cl5 111.0(2)
N2 Fe2 Cl6 107.2(2)
Cl5 Fe2 Cl6 111.85(12)
N2 Fe2 Cl4 103.7(2)
Cl5 Fe2 Cl4 110.22(12)
Cl6 Fe2 Cl4 112.63(12)
C2 C1 C6 118.2(7)
C2 C1 P1 120.5(5)
C6 C1 P1 121.3(6)
C1 C2 C3 121.2(7)
C1 C2 H2A 119.4
C3 C2 H2A 119.4
C4 C3 C2 119.2(8)
C4 C3 H3A 120.4
C2 C3 H3A 120.4
C5 C4 C3 120.7(7)
C5 C4 H4A 119.7
C3 C4 H4A 119.7
C4 C5 C6 119.6(7)
C4 C5 H5A 120.2
C6 C5 H5A 120.2
C5 C6 C1 121.1(7)
C5 C6 H6A 119.4
C1 C6 H6A 119.4
C12 C7 C8 119.8(7)
C12 C7 P1 117.3(6)
C8 C7 P1 122.9(6)
C9 C8 C7 119.1(8)
C9 C8 H8A 120.4
C7 C8 H8A 120.4
C10 C9 C8 121.0(9)
C10 C9 H9A 119.5
C8 C9 H9A 119.5
C9 C10 C11 119.5(9)
C9 C10 H10A 120.2
C11 C10 H10A 120.2
C10 C11 C12 121.4(11)
C10 C11 H11A 119.3
C12 C11 H11A 119.3
C7 C12 C11 119.1(9)
C7 C12 H12A 120.4
C11 C12 H12A 120.4
C18 C13 C14 118.1(7)
C18 C13 P4 118.3(6)
C14 C13 P4 123.5(6)
C15 C14 C13 120.1(8)
C15 C14 H14A 119.9
C13 C14 H14A 119.9
C14 C15 C16 120.2(9)
C14 C15 H15A 119.9
C16 C15 H15A 119.9
C17 C16 C15 120.3(9)
C17 C16 H16A 119.8
C15 C16 H16A 119.8
C16 C17 C18 120.1(8)
C16 C17 H17A 119.9
C18 C17 H17A 119.9
C17 C18 C13 121.0(8)
C17 C18 H18A 119.5
C13 C18 H18A 119.5
C20A C19A C24A 123.2(12)
C20A C19A P4 117.1(9)
C24A C19A P4 118.0(9)
C19A C20A C21A 117.3(17)
C19A C20A H20A 121.4
C21A C20A H20A 121.4
C22A C21A C20A 123.8(18)
C22A C21A H21A 118.1
C20A C21A H21A 118.1
C21A C22A C23A 113.6(14)
C21A C22A H22A 123.2
C23A C22A H22A 123.2
C24A C23A C22A 123.0(18)
C24A C23A H23A 118.5
C22A C23A H23A 118.5
C19A C24A C23A 116.0(16)
C19A C24A H24A 122.0
C23A C24A H24A 122.0
C21B C20B H20B 118.1
C20B C21B H21B 119.8
C24B C23B H23B 122.2
C23B C24B H24B 118.7
C26 C25 C30 118.8(6)
C26 C25 P3 120.6(5)
C30 C25 P3 120.5(6)
C25 C26 C27 120.9(7)
C25 C26 H26A 119.6
C27 C26 H26A 119.6
C28 C27 C26 119.3(7)
C28 C27 H27A 120.3
C26 C27 H27A 120.3
C29 C28 C27 120.5(7)
C29 C28 H28A 119.7
C27 C28 H28A 119.7
C28 C29 C30 120.6(7)
C28 C29 H29A 119.7
C30 C29 H29A 119.7
C29 C30 C25 119.8(7)
C29 C30 H30A 120.1
C25 C30 H30A 120.1
C32 C31 C36 120.0
C32 C31 P3 118.6(4)
C36 C31 P3 121.4(4)
C31 C32 C33 120.0
C31 C32 H32A 120.0
C33 C32 H32A 120.0
C34 C33 C32 120.0
C34 C33 H33A 120.0
C32 C33 H33A 120.0
C35 C34 C33 120.0
C35 C34 H34A 120.0
C33 C34 H34A 120.0
C36 C35 C34 120.0
C36 C35 H35A 120.0
C34 C35 H35A 120.0
C35 C36 C31 120.0
C35 C36 H36A 120.0
C31 C36 H36A 120.0
C38 C37 C42 117.8(6)
C38 C37 P2 122.1(5)
C42 C37 P2 120.1(5)
C37 C38 C39 120.6(7)
C37 C38 H38A 119.7
C39 C38 H38A 119.7
C40 C39 C38 119.5(8)
C40 C39 H39A 120.2
C38 C39 H39A 120.2
C39 C40 C41 121.2(8)
C39 C40 H40A 119.4
C41 C40 H40A 119.4
C42 C41 C40 119.0(8)
C42 C41 H41A 120.5
C40 C41 H41A 120.5
C41 C42 C37 121.9(7)
C41 C42 H42A 119.1
C37 C42 H42A 119.1
C44 C43 C48 119.1(7)
C44 C43 P2 121.6(6)
C48 C43 P2 119.1(5)
C43 C44 C45 120.9(8)
C43 C44 H44A 119.5
C45 C44 H44A 119.5
C46 C45 C44 118.7(8)
C46 C45 H45A 120.6
C44 C45 H45A 120.6
C47 C46 C45 121.2(7)
C47 C46 H46A 119.4
C45 C46 H46A 119.4
C46 C47 C48 120.8(9)
C46 C47 H47A 119.6
C48 C47 H47A 119.6
C47 C48 C43 119.2(8)
C47 C48 H48A 120.4
C43 C48 H48A 120.4
P1 C49 P2 97.5(3)
P1 C49 H49A 112.3
P2 C49 H49A 112.3
P1 C49 H49B 112.3
P2 C49 H49B 112.3
H49A C49 H49B 109.9
P3 C50 P4 96.9(3)
P3 C50 H50A 112.4
P4 C50 H50A 112.4
P3 C50 H50B 112.4
P4 C50 H50B 112.4
H50A C50 H50B 109.9
N1 C51 Ru1 174.3(6)
N2 C52 Ru1 177.2(6)
C54 C53 H53A 109.5
C54 C53 H53B 109.5
H53A C53 H53B 109.5
C54 C53 H53C 109.5
H53A C53 H53C 109.5
H53B C53 H53C 109.5
O1 C54 C53 94.5(14)
O1 C54 C55 126.6(17)
C53 C54 C55 137.9(18)
O1 C54 H54A 93.2
C53 C54 H54A 93.2
C55 C54 H54A 93.2
C54 C55 H55A 109.5
C54 C55 H55B 109.5
H55A C55 H55B 109.5
C54 C55 H55C 109.5
H55A C55 H55C 109.5
H55B C55 H55C 109.5
C1 P1 C7 102.9(3)
C1 P1 C49 106.7(3)
C7 P1 C49 106.8(3)
C1 P1 Ru1 119.9(2)
C7 P1 Ru1 123.8(2)
C49 P1 Ru1 94.6(2)
C37 P2 C43 103.0(3)
C37 P2 C49 106.3(3)
C43 P2 C49 105.8(3)
C37 P2 Ru1 125.2(2)
C43 P2 Ru1 120.1(2)
C49 P2 Ru1 93.5(2)
C25 P3 C31 103.9(3)
C25 P3 C50 107.9(3)
C31 P3 C50 107.8(3)
C25 P3 Ru1 122.3(2)
C31 P3 Ru1 118.0(2)
C50 P3 Ru1 95.5(2)
C13 P4 C19A 102.7(4)
C13 P4 C50 108.5(4)
C19A P4 C50 105.1(4)
C13 P4 Ru1 125.1(2)
C19A P4 Ru1 119.2(3)
C50 P4 Ru1 93.8(2)
C51 N1 Fe1 166.4(6)
C52 N2 Fe2 173.3(6)
C54 O1 H1A 106.9

loop_
_geom_bond_atom_site_label_1
_geom_bond_atom_site_label_2
_geom_bond_distance
Ru1 C51 1.988(7)
Ru1 C52 1.992(7)
Ru1 P3 2.3557(17)
Ru1 P1 2.3675(17)
Ru1 P2 2.3996(18)
Ru1 P4 2.4055(19)
Fe1 N1 1.958(6)
Fe1 Cl1 2.158(3)
Fe1 Cl2 2.167(3)
Fe1 Cl3 2.175(2)
Fe2 N2 1.956(6)
Fe2 Cl5 2.168(3)
Fe2 Cl6 2.170(3)
Fe2 Cl4 2.202(3)
C1 C2 1.387(10)
C1 C6 1.401(9)
C1 P1 1.809(7)
C2 C3 1.398(11)
C2 H2A 0.9300
C3 C4 1.388(12)
C3 H3A 0.9300
C4 C5 1.379(13)
C4 H4A 0.9300
C5 C6 1.388(11)
C5 H5A 0.9300
C6 H6A 0.9300
C7 C12 1.382(11)
C7 C8 1.407(10)
C7 P1 1.825(7)
C8 C9 1.397(11)
C8 H8A 0.9300
C9 C10 1.366(15)
C9 H9A 0.9300
C10 C11 1.372(17)
C10 H10A 0.9300
C11 C12 1.398(14)
C11 H11A 0.9300
C12 H12A 0.9300
C13 C18 1.393(11)
C13 C14 1.418(11)
C13 P4 1.819(8)
C14 C15 1.377(13)
C14 H14A 0.9300
C15 C16 1.392(15)
C15 H15A 0.9300
C16 C17 1.367(14)
C16 H16A 0.9300
C17 C18 1.386(12)
C17 H17A 0.9300
C18 H18A 0.9300
C19A C20A 1.351(19)
C19A C24A 1.367(18)
C19A P4 1.839(8)
C20A C21A 1.39(3)
C20A H20A 0.9300
C21A C22A 1.39(3)
C21A H21A 0.9300
C22A C23A 1.42(3)
C22A H22A 0.9300
C23A C24A 1.41(3)
C23A H23A 0.9300
C24A H24A 0.9300
C20B C21B 1.37(3)
C20B H20B 0.9300
C21B H21B 0.9300
C23B C24B 1.37(2)
C23B H23B 0.9300
C24B H24B 0.9300
C25 C26 1.374(10)
C25 C30 1.406(10)
C25 P3 1.815(7)
C26 C27 1.395(9)
C26 H26A 0.9300
C27 C28 1.377(11)
C27 H27A 0.9300
C28 C29 1.366(13)
C28 H28A 0.9300
C29 C30 1.381(11)
C29 H29A 0.9300
C30 H30A 0.9300
C31 C32 1.3900
C31 C36 1.3900
C31 P3 1.839(5)
C32 C33 1.3900
C32 H32A 0.9300
C33 C34 1.3900
C33 H33A 0.9300
C34 C35 1.3900
C34 H34A 0.9300
C35 C36 1.3900
C35 H35A 0.9300
C36 H36A 0.9300
C37 C38 1.394(10)
C37 C42 1.401(10)
C37 P2 1.817(7)
C38 C39 1.397(11)
C38 H38A 0.9300
C39 C40 1.377(13)
C39 H39A 0.9300
C40 C41 1.381(12)
C40 H40A 0.9300
C41 C42 1.376(11)
C41 H41A 0.9300
C42 H42A 0.9300
C43 C44 1.396(10)
C43 C48 1.421(11)
C43 P2 1.827(7)
C44 C45 1.401(10)
C44 H44A 0.9300
C45 C46 1.395(14)
C45 H45A 0.9300
C46 C47 1.373(14)
C46 H46A 0.9300
C47 C48 1.391(11)
C47 H47A 0.9300
C48 H48A 0.9300
C49 P1 1.850(7)
C49 P2 1.852(7)
C49 H49A 0.9700
C49 H49B 0.9700
C50 P3 1.841(8)
C50 P4 1.843(7)
C50 H50A 0.9700
C50 H50B 0.9700
C51 N1 1.156(9)
C52 N2 1.154(9)
C53 C54 1.539(10)
C53 H53A 0.9600
C53 H53B 0.9600
C53 H53C 0.9600
C54 O1 1.438(10)
C54 C55 1.543(10)
C54 H54A 0.9800
C55 H55A 0.9600
C55 H55B 0.9600
C55 H55C 0.9600
O1 H1A 0.8500
